data_1505434
loop_
_publ_author_name
'Takikawa, Hiroshi'
'Suzuki, Keisuke'

_publ_section_title
;
 Modified chiral triazolium salts for enantioselective benzoin cyclization
 of enolizable keto-aldehydes: synthesis of (+)-sappanone B.
;
_journal_issue 14
_journal_name_full 'Organic letters'
_journal_page_first 2713
_journal_page_last 2716
_journal_paper_doi 10.1021/ol070929p
_journal_volume 9
_journal_year 2007
_chemical_formula_moiety 'C21 H24 O5 '
_chemical_formula_sum 'C21 H24 O5'
_chemical_formula_weight 356.42
_space_group_IT_number 19
_symmetry_cell_setting orthorhombic
_symmetry_Int_Tables_number 19
_symmetry_space_group_name_Hall 'P 2ac 2ab'
_symmetry_space_group_name_H-M 'P 21 21 21'
_cell_angle_alpha 90
_cell_angle_beta 90
_cell_angle_gamma 90
_cell_formula_units_Z 4
_cell_length_a 6.300(1)
_cell_length_b 13.636(2)
_cell_length_c 21.235(4)
_cell_measurement_reflns_used 16509
_cell_measurement_temperature 223.2
_cell_measurement_theta_max 68.2
_cell_measurement_theta_min 3.2
_cell_volume 1824.2(5)
_computing_cell_refinement PROCESS-AUTO
_computing_data_collection PROCESS-AUTO
_computing_data_reduction 'teXsan Ver. 1.11'
_computing_publication_material 'teXsan Ver. 1.11'
_computing_structure_refinement 'teXsan Ver. 1.10'
_computing_structure_solution SIR97
_diffrn_detector_area_resol_mean 10.00
_diffrn_measured_fraction_theta_full 0.9877
_diffrn_measured_fraction_theta_max 0.9877
_diffrn_measurement_device_type 'Rigaku RAXIS-RAPID Imaging Plate'
_diffrn_measurement_method \w
_diffrn_radiation_type 'Cu K\a'
_diffrn_radiation_wavelength 1.5419
_diffrn_reflns_av_R_equivalents 0.042
_diffrn_reflns_limit_h_max 7
_diffrn_reflns_limit_h_min -7
_diffrn_reflns_limit_k_max 15
_diffrn_reflns_limit_k_min -16
_diffrn_reflns_limit_l_max 25
_diffrn_reflns_limit_l_min -24
_diffrn_reflns_number 16307
_diffrn_reflns_theta_full 68.24
_diffrn_reflns_theta_max 68.24
_exptl_absorpt_coefficient_mu 0.753
_exptl_absorpt_correction_type none
_exptl_crystal_colour colorless
_exptl_crystal_density_diffrn 1.298
_exptl_crystal_density_method 'not measured'
_exptl_crystal_description unknown
_exptl_crystal_size_max 0.550
_exptl_crystal_size_mid 0.380
_exptl_crystal_size_min 0.350
_refine_diff_density_max 0.36
_refine_diff_density_min -0.56
_refine_ls_abs_structure_Flack 1.5(4)
_refine_ls_extinction_method none
_refine_ls_goodness_of_fit_ref 1.877
_refine_ls_hydrogen_treatment noref
_refine_ls_number_parameters 236
_refine_ls_number_reflns 1878
_refine_ls_R_factor_gt 0.0667
_refine_ls_shift/su_max 0.1446
_refine_ls_structure_factor_coef Fsqd
_refine_ls_weighting_details 'w = 1/[\s^2^(Fo^2^) + (0.05000(Max(Fo^2^,0) + 2Fc^2^)/3)^2^]'
_refine_ls_weighting_scheme calc
_refine_ls_wR_factor_ref 0.1814
_reflns_number_gt 1858
_reflns_number_total 1926
_reflns_threshold_expression F^2^>2.0\s(F^2^)
_cod_data_source_file ol070929psi20070420_023947.cif
_cod_data_source_block takikawa3
_cod_original_cell_volume 1824(2)
_cod_original_sg_symbol_H-M 'P 21 21 21   '
_cod_original_formula_sum 'C21 H24 O5 '
_cod_database_code 1505434

loop_
_symmetry_equiv_pos_as_xyz
x,y,z
1/2-x,-y,1/2+z
1/2+x,1/2-y,-z
-x,1/2+y,1/2-z

loop_
_atom_site_label
_atom_site_type_symbol
_atom_site_fract_x
_atom_site_fract_y
_atom_site_fract_z
_atom_site_U_iso_or_equiv
_atom_site_adp_type
_atom_site_occupancy
_atom_site_calc_flag
O(1) O 0.6428(4) 0.6320(2) 0.3965(1) 0.0493(7) Uani 1.00 d
O(2) O 0.3510(3) 0.4867(2) 0.37920(8) 0.0317(5) Uani 1.00 d
O(3) O 0.6751(4) 0.4167(2) 0.38802(10) 0.0365(6) Uani 1.00 d
O(4) O 0.6404(3) 0.3428(2) 0.26916(9) 0.0324(5) Uani 1.00 d
O(5) O 0.7198(4) 0.3003(2) 0.1698(1) 0.0500(7) Uani 1.00 d
C(1) C 0.6892(5) 0.5228(2) 0.5437(1) 0.0361(8) Uani 1.00 d
C(2) C 0.6430(5) 0.6193(2) 0.5088(2) 0.0372(8) Uani 1.00 d
C(3) C 0.5651(5) 0.5976(2) 0.4436(2) 0.0329(7) Uani 1.00 d
C(4) C 0.3673(5) 0.5325(2) 0.4408(1) 0.0288(6) Uani 1.00 d
C(5) C 0.3581(5) 0.4546(2) 0.4923(1) 0.0271(6) Uani 1.00 d
C(6) C 0.1956(5) 0.3855(2) 0.4903(1) 0.0351(8) Uani 1.00 d
C(7) C 0.1777(6) 0.3142(2) 0.5369(2) 0.0427(9) Uani 1.00 d
C(8) C 0.3240(6) 0.3125(2) 0.5858(1) 0.0406(8) Uani 1.00 d
C(9) C 0.4858(5) 0.3803(2) 0.5873(1) 0.0361(7) Uani 1.00 d
C(10) C 0.5058(5) 0.4519(2) 0.5408(1) 0.0287(6) Uani 1.00 d
C(11) C 0.1730(5) 0.6003(2) 0.4418(2) 0.0389(8) Uani 1.00 d
C(12) C 0.5118(5) 0.4294(2) 0.3598(1) 0.0279(6) Uani 1.00 d
C(13) C 0.4489(4) 0.3835(2) 0.2982(1) 0.0253(6) Uani 1.00 d
C(14) C 0.2949(5) 0.2959(2) 0.3039(1) 0.0349(7) Uani 1.00 d
C(15) C 0.2359(5) 0.2783(2) 0.2340(2) 0.0355(7) Uani 1.00 d
C(16) C 0.3620(5) 0.3599(2) 0.1982(1) 0.0294(6) Uani 1.00 d
C(17) C 0.5910(5) 0.3303(2) 0.2064(1) 0.0325(7) Uani 1.00 d
C(18) C 0.3536(5) 0.4478(2) 0.2452(1) 0.0268(6) Uani 1.00 d
C(19) C 0.1273(5) 0.4854(2) 0.2565(1) 0.0374(8) Uani 1.00 d
C(20) C 0.4960(6) 0.5336(2) 0.2269(2) 0.0401(8) Uani 1.00 d
C(21) C 0.2945(6) 0.3760(3) 0.1309(1) 0.0412(8) Uani 1.00 d
H(1) H 0.8158 0.4922 0.5246 0.0420 Uiso 1.00 calc
H(2) H 0.7206 0.5383 0.5888 0.0420 Uiso 1.00 calc
H(3) H 0.5312 0.6576 0.5320 0.0459 Uiso 1.00 calc
H(4) H 0.7727 0.6606 0.5063 0.0459 Uiso 1.00 calc
H(5) H 0.0930 0.3874 0.4554 0.0414 Uiso 1.00 calc
H(6) H 0.0608 0.2655 0.5353 0.0502 Uiso 1.00 calc
H(7) H 0.3141 0.2631 0.6202 0.0481 Uiso 1.00 calc
H(8) H 0.5939 0.3799 0.6222 0.0444 Uiso 1.00 calc
H(9) H 0.1660 0.6372 0.4815 0.0470 Uiso 1.00 calc
H(10) H 0.1807 0.6476 0.4057 0.0470 Uiso 1.00 calc
H(11) H 0.0412 0.5606 0.4367 0.0470 Uiso 1.00 calc
H(12) H 0.3636 0.2382 0.3234 0.0413 Uiso 1.00 calc
H(13) H 0.1674 0.3140 0.3296 0.0413 Uiso 1.00 calc
H(14) H 0.2815 0.2123 0.2194 0.0403 Uiso 1.00 calc
H(15) H 0.0812 0.2856 0.2262 0.0403 Uiso 1.00 calc
H(16) H 0.1228 0.5350 0.2895 0.0468 Uiso 1.00 calc
H(17) H 0.0712 0.5151 0.2160 0.0468 Uiso 1.00 calc
H(18) H 0.0310 0.4297 0.2674 0.0468 Uiso 1.00 calc
H(19) H 0.6432 0.5100 0.2207 0.0469 Uiso 1.00 calc
H(20) H 0.4429 0.5627 0.1873 0.0469 Uiso 1.00 calc
H(21) H 0.4936 0.5834 0.2607 0.0469 Uiso 1.00 calc
H(22) H 0.3806 0.4288 0.1117 0.0509 Uiso 1.00 calc
H(23) H 0.3159 0.3144 0.1063 0.0509 Uiso 1.00 calc
H(24) H 0.1425 0.3942 0.1292 0.0509 Uiso 1.00 calc

loop_
_atom_site_aniso_label
_atom_site_aniso_U_11
_atom_site_aniso_U_22
_atom_site_aniso_U_33
_atom_site_aniso_U_12
_atom_site_aniso_U_13
_atom_site_aniso_U_23
O(1) 0.054(2) 0.047(1) 0.047(1) -0.004(1) 0.013(1) 0.018(1)
O(2) 0.032(1) 0.039(1) 0.0244(9) 0.0114(9) 0.0013(8) 0.0006(8)
O(3) 0.033(1) 0.043(1) 0.034(1) 0.0109(9) -0.0063(9) -0.0021(9)
O(4) 0.024(1) 0.044(1) 0.0296(9) 0.0106(9) -0.0006(8) -0.0026(9)
O(5) 0.033(1) 0.078(2) 0.039(1) 0.009(1) 0.0054(10) -0.017(1)
C(1) 0.030(2) 0.041(2) 0.037(1) -0.004(1) 0.000(1) -0.002(1)
C(2) 0.037(2) 0.032(1) 0.042(1) -0.006(1) 0.008(1) -0.007(1)
C(3) 0.032(2) 0.027(1) 0.040(1) 0.004(1) 0.006(1) 0.002(1)
C(4) 0.030(1) 0.030(1) 0.027(1) 0.004(1) 0.002(1) 0.0002(9)
C(5) 0.030(1) 0.025(1) 0.026(1) 0.001(1) 0.004(1) -0.0004(10)
C(6) 0.032(2) 0.037(2) 0.036(1) -0.008(1) -0.002(1) -0.003(1)
C(7) 0.045(2) 0.034(2) 0.049(2) -0.012(1) 0.005(1) 0.001(1)
C(8) 0.053(2) 0.031(1) 0.038(1) 0.000(1) 0.008(1) 0.007(1)
C(9) 0.045(2) 0.033(1) 0.030(1) 0.006(1) -0.001(1) 0.003(1)
C(10) 0.032(1) 0.027(1) 0.027(1) 0.003(1) 0.001(1) -0.0039(9)
C(11) 0.037(2) 0.042(2) 0.038(2) 0.016(1) 0.007(1) 0.005(1)
C(12) 0.029(1) 0.027(1) 0.027(1) 0.005(1) 0.0016(10) 0.0052(10)
C(13) 0.021(1) 0.028(1) 0.027(1) 0.005(1) 0.0007(10) 0.0036(9)
C(14) 0.038(2) 0.028(1) 0.039(1) -0.004(1) 0.007(1) 0.007(1)
C(15) 0.032(2) 0.032(1) 0.043(1) -0.005(1) -0.002(1) -0.001(1)
C(16) 0.028(1) 0.031(1) 0.029(1) 0.004(1) -0.005(1) -0.001(1)
C(17) 0.029(1) 0.037(2) 0.031(1) 0.004(1) -0.002(1) -0.005(1)
C(18) 0.027(1) 0.026(1) 0.027(1) 0.003(1) -0.005(1) 0.0044(9)
C(19) 0.028(2) 0.040(2) 0.044(2) 0.011(1) -0.006(1) -0.002(1)
C(20) 0.049(2) 0.032(1) 0.039(2) -0.014(1) -0.003(2) 0.010(1)
C(21) 0.048(2) 0.046(2) 0.030(1) 0.004(2) -0.011(1) -0.002(1)

loop_
_atom_type_symbol
_atom_type_description
_atom_type_scat_dispersion_real
_atom_type_scat_dispersion_imag
_atom_type_scat_source
C C 0.018 0.009
;International Tables for Crystallography
(1992, Vol. C, Tables 4.2.6.8 and 6.1.1.1)
;
H H 0.000 0.000
;International Tables for Crystallography
(1992, Vol. C, Table 6.1.1.2)
;
O O 0.049 0.032
;International Tables for Crystallography
(1992, Vol. C, Tables 4.2.6.8 and 6.1.1.1)
;
